data_2022347
loop_
_publ_author_name
'Lal Zakaria, Negin'
'Pourayoubi, Mehrdad'
'Eghbali Toularoud, Mahsa'
'Du\<sek, Michal'
'Skorepova, Eliska'

_publ_section_title
;
 Structural differences/similarities of diastereotopic groups in three new
 chiral phosphoramides
;
_journal_coeditor_code FP3087
_journal_issue 4
_journal_name_full 'Acta Crystallographica Section C'
_journal_page_first 186
_journal_page_last 196
_journal_paper_doi 10.1107/S2053229621002047
_journal_volume 77
_journal_year 2021
_chemical_absolute_configuration ad
_chemical_formula_iupac 'C25 H28 F2 N3 O2 P1'
_chemical_formula_moiety 'C25 H28 F2 N3 O2 P1'
_chemical_formula_sum 'C25 H28 F2 N3 O2 P'
_chemical_formula_weight 471.49
_chemical_name_systematic
'<i>N</i>-(2,6-Difluorobenzoyl)-<i>N</i>',<i>N</i>''-bis[(<i>R</i>)-(+)-\a-ethylbenzyl]phosphoric triamide'
_space_group_IT_number 19
_space_group_name_Hall 'P 2ac 2ab'
_space_group_name_H-M_alt 'P 21 21 21'
_symmetry_cell_setting orthorhombic
_symmetry_space_group_name_H-M 'P 21 21 21'
_atom_sites_solution_hydrogens difmap
_atom_sites_solution_primary direct
_cell_angle_alpha 90
_cell_angle_beta 90
_cell_angle_gamma 90
_cell_formula_units_Z 4
_cell_length_a 4.97120(10)
_cell_length_b 20.1758(2)
_cell_length_c 22.7451(3)
_cell_measurement_reflns_used 24203
_cell_measurement_temperature 120
_cell_measurement_theta_max 68
_cell_measurement_theta_min 4
_cell_volume 2281.29(6)
_computing_cell_refinement
;
CrysAlis PRO (Rigaku OD, 2017)
;
_computing_data_collection
;
GEMINI (Oxford Diffraction, 2006)
;
_computing_data_reduction
;
CrysAlis PRO (Rigaku OD, 2017)
;
_computing_molecular_graphics
;
CAMERON (Watkin <i>et al.</i>,  1996)
;
_computing_publication_material
;
CRYSTALS (Betteridge <i>et al.</i>,  2003)
;
_computing_structure_refinement
;
CRYSTALS (Betteridge <i>et al.</i>,  2003)
;
_computing_structure_solution
;
SIR92 (Altomare <i>et al.</i>, 1994)
;
_diffrn_ambient_temperature 120
_diffrn_measured_fraction_theta_full 1.000
_diffrn_measured_fraction_theta_max 1.000
_diffrn_measurement_device Area
_diffrn_measurement_device_type 'Oxford Diffraction Gemini'
_diffrn_measurement_method \w
_diffrn_radiation_monochromator graphite
_diffrn_radiation_type 'Cu K\a'
_diffrn_radiation_wavelength 1.54184
_diffrn_reflns_av_R_equivalents 0.057
_diffrn_reflns_av_unetI/netI 0.073
_diffrn_reflns_limit_h_max 5
_diffrn_reflns_limit_h_min -5
_diffrn_reflns_limit_k_max 24
_diffrn_reflns_limit_k_min -24
_diffrn_reflns_limit_l_max 27
_diffrn_reflns_limit_l_min -27
_diffrn_reflns_number 46145
_diffrn_reflns_theta_full 67.661
_diffrn_reflns_theta_max 67.661
_diffrn_reflns_theta_min 2.928
_diffrn_standards_number 0
_exptl_absorpt_coefficient_mu 1.450
_exptl_absorpt_correction_T_max 0.90
_exptl_absorpt_correction_T_min 0.50
_exptl_absorpt_correction_type multi-scan
_exptl_absorpt_process_details
;
(CrysAlis PRO; Rigaku OD, 2017)
;
_exptl_crystal_colour 'clear colourless'
_exptl_crystal_density_diffrn 1.373
_exptl_crystal_density_method 'not measured'
_exptl_crystal_description blade
_exptl_crystal_F_000 992
_exptl_crystal_size_max 0.593
_exptl_crystal_size_mid 0.126
_exptl_crystal_size_min 0.073
_refine_diff_density_max 0.19
_refine_diff_density_min -0.32
_refine_ls_abs_structure_details
;
Parsons <i>et al.</i> (2013),
1653 Friedel Pairs
;
_refine_ls_abs_structure_Flack 0.007(8)
_refine_ls_extinction_method None
_refine_ls_goodness_of_fit_ref 0.9160
_refine_ls_hydrogen_treatment mixed
_refine_ls_matrix_type full
_refine_ls_number_parameters 311
_refine_ls_number_reflns 4088
_refine_ls_number_restraints 12
_refine_ls_R_factor_all 0.0310
_refine_ls_R_factor_gt 0.0299
_refine_ls_shift/su_max 0.0051084
_refine_ls_shift/su_mean 0.0007296
_refine_ls_structure_factor_coef Fsqd
_refine_ls_weighting_details
;
 Method= Modified Sheldrick
 w=1/[\s^2^(F^2^) + ( 0.04P)^2^ + 1.67P]
 ,where P=(max(Fo^2^,0) + 2Fc^2^)/3
;
_refine_ls_weighting_scheme calc
_refine_ls_wR_factor_all 0.0781
_refine_ls_wR_factor_gt 0.0773
_refine_ls_wR_factor_ref 0.0781
_reflns_number_gt 3979
_reflns_number_total 4088
_reflns_threshold_expression I>2.0\s(I)
_cod_data_source_file fp3087sup1.cif
_cod_data_source_block III
_cod_original_sg_symbol_H-M 'P 21 21 21 '
_cod_original_formula_sum 'C25 H28 F2 N3 O2 P1'
_cod_database_code 2022347

loop_
_symmetry_equiv_pos_as_xyz
x,y,z
x+1/2,-y+1/2,-z
-x,y+1/2,-z+1/2
-x+1/2,-y,z+1/2

loop_
_atom_site_type_symbol
_atom_site_label
_atom_site_fract_x
_atom_site_fract_y
_atom_site_fract_z
_atom_site_U_iso_or_equiv
_atom_site_adp_type
_atom_site_occupancy
_atom_site_disorder_assembly
_atom_site_disorder_group
P P1 0.07561(10) 0.66910(2) 0.73635(2) 0.0154 Uani 1.0000 . .
O O2 -0.1943(3) 0.64055(6) 0.74758(6) 0.0193 Uani 1.0000 . .
N N3 0.0035(3) 0.74731(8) 0.71194(8) 0.0184 Uani 1.0000 . .
C C4 0.1933(4) 0.79514(9) 0.70452(8) 0.0176 Uani 1.0000 . .
O O5 0.4344(3) 0.78367(7) 0.70908(6) 0.0223 Uani 1.0000 . .
C C6 0.0926(4) 0.86420(9) 0.69282(8) 0.0189 Uani 1.0000 . .
C C7 -0.1059(4) 0.87973(10) 0.65208(9) 0.0226 Uani 1.0000 . .
C C8 -0.1952(5) 0.94327(11) 0.64216(10) 0.0291 Uani 1.0000 . .
C C9 -0.0815(5) 0.99459(10) 0.67407(10) 0.0310 Uani 1.0000 . .
C C10 0.1194(5) 0.98211(10) 0.71476(10) 0.0300 Uani 1.0000 . .
C C11 0.2004(5) 0.91766(10) 0.72311(9) 0.0245 Uani 1.0000 . .
F F12 0.3887(3) 0.90571(6) 0.76440(6) 0.0369 Uani 1.0000 . .
F F13 -0.2090(3) 0.83004(6) 0.61943(5) 0.0283 Uani 1.0000 . .
N N14 0.2733(3) 0.67199(8) 0.79303(7) 0.0184 Uani 1.0000 . .
C C15 0.1893(4) 0.69598(10) 0.85128(8) 0.0191 Uani 1.0000 . .
C C16 0.3211(4) 0.65541(10) 0.90037(9) 0.0211 Uani 1.0000 . .
C C17 0.5328(4) 0.61208(10) 0.89036(9) 0.0228 Uani 1.0000 . .
C C18 0.6495(5) 0.57716(11) 0.93681(10) 0.0297 Uani 1.0000 . .
C C19 0.5563(6) 0.58553(12) 0.99347(9) 0.0338 Uani 1.0000 . .
C C20 0.3440(6) 0.62834(13) 1.00383(10) 0.0372 Uani 1.0000 . .
C C21 0.2288(5) 0.66332(11) 0.95787(9) 0.0299 Uani 1.0000 . .
C C22 0.2386(4) 0.77051(10) 0.85989(9) 0.0234 Uani 1.0000 . .
C C23 0.5339(5) 0.78974(10) 0.85830(10) 0.0280 Uani 1.0000 . .
N N24 0.2604(3) 0.63258(8) 0.68762(7) 0.0178 Uani 1.0000 . .
C C25 0.1588(4) 0.61409(10) 0.62893(8) 0.0194 Uani 1.0000 . .
C C26 0.3720(4) 0.62699(10) 0.58186(8) 0.0206 Uani 1.0000 . .
C C27 0.5128(4) 0.68640(10) 0.58219(9) 0.0230 Uani 1.0000 . .
C C28 0.6998(5) 0.70132(11) 0.53869(9) 0.0265 Uani 1.0000 . .
C C29 0.7507(5) 0.65638(11) 0.49428(9) 0.0274 Uani 1.0000 . .
C C30 0.6115(5) 0.59720(11) 0.49313(9) 0.0306 Uani 1.0000 . .
C C31 0.4222(5) 0.58281(10) 0.53591(9) 0.0266 Uani 1.0000 . .
C C32 0.0389(4) 0.54377(10) 0.62948(9) 0.0248 Uani 1.0000 . .
C C33 0.2337(5) 0.48950(10) 0.64869(10) 0.0327 Uani 1.0000 . .
H H81 -0.3287 0.9503 0.6140 0.0359 Uiso 1.0000 . .
H H91 -0.1395 1.0394 0.6668 0.0376 Uiso 1.0000 . .
H H101 0.1991 1.0169 0.7367 0.0367 Uiso 1.0000 . .
H H151 -0.0057 0.6873 0.8547 0.0227 Uiso 1.0000 . .
H H171 0.5954 0.6063 0.8518 0.0273 Uiso 1.0000 . .
H H181 0.7955 0.5491 0.9300 0.0370 Uiso 1.0000 . .
H H191 0.6370 0.5615 1.0247 0.0407 Uiso 1.0000 . .
H H201 0.2794 0.6344 1.0419 0.0438 Uiso 1.0000 . .
H H211 0.0858 0.6934 0.9662 0.0375 Uiso 1.0000 . .
H H222 0.1610 0.7842 0.8978 0.0284 Uiso 1.0000 . .
H H221 0.1473 0.7943 0.8294 0.0278 Uiso 1.0000 . .
H H233 0.5494 0.8373 0.8629 0.0422 Uiso 1.0000 . .
H H232 0.6311 0.7676 0.8893 0.0428 Uiso 1.0000 . .
H H231 0.6152 0.7772 0.8207 0.0417 Uiso 1.0000 . .
H H251 0.0063 0.6449 0.6219 0.0236 Uiso 1.0000 . .
H H271 0.4795 0.7170 0.6122 0.0283 Uiso 1.0000 . .
H H281 0.7928 0.7419 0.5402 0.0326 Uiso 1.0000 . .
H H291 0.8843 0.6664 0.4649 0.0346 Uiso 1.0000 . .
H H301 0.6427 0.5663 0.4631 0.0370 Uiso 1.0000 . .
H H311 0.3221 0.5426 0.5339 0.0318 Uiso 1.0000 . .
H H321 -0.1156 0.5460 0.6567 0.0292 Uiso 1.0000 . .
H H322 -0.0366 0.5322 0.5913 0.0302 Uiso 1.0000 . .
H H332 0.1515 0.4464 0.6501 0.0491 Uiso 1.0000 . .
H H331 0.2988 0.5003 0.6875 0.0479 Uiso 1.0000 . .
H H333 0.3906 0.4866 0.6221 0.0488 Uiso 1.0000 . .
H H31 -0.163(3) 0.7587(8) 0.7110(10) 0.0220(19) Uiso 1.0000 . .
H H141 0.439(3) 0.6737(11) 0.7864(7) 0.0229(19) Uiso 1.0000 . .
H H241 0.428(3) 0.6274(11) 0.6939(7) 0.0225(19) Uiso 1.0000 . .

loop_
_atom_site_aniso_label
_atom_site_aniso_U_11
_atom_site_aniso_U_22
_atom_site_aniso_U_33
_atom_site_aniso_U_12
_atom_site_aniso_U_13
_atom_site_aniso_U_23
P1 0.0122(2) 0.0150(2) 0.0190(2) 0.00001(19) 0.00033(19) -0.00053(18)
O2 0.0125(6) 0.0190(6) 0.0264(7) -0.0011(5) 0.0004(5) 0.0010(5)
N3 0.0103(8) 0.0174(8) 0.0277(8) 0.0007(6) -0.0002(6) 0.0010(7)
C4 0.0169(10) 0.0186(9) 0.0174(9) -0.0008(8) 0.0009(8) -0.0013(7)
O5 0.0121(7) 0.0217(7) 0.0332(7) 0.0005(6) 0.0006(6) 0.0012(6)
C6 0.0166(9) 0.0190(9) 0.0212(9) 0.0013(8) 0.0027(8) 0.0006(7)
C7 0.0199(10) 0.0231(10) 0.0247(10) -0.0015(8) 0.0022(8) 0.0020(8)
C8 0.0245(11) 0.0312(11) 0.0316(11) 0.0049(9) -0.0004(10) 0.0096(9)
C9 0.0353(13) 0.0191(10) 0.0385(12) 0.0085(10) 0.0094(11) 0.0051(9)
C10 0.0387(14) 0.0188(10) 0.0324(11) -0.0016(9) 0.0043(10) -0.0020(8)
C11 0.0266(11) 0.0222(10) 0.0247(10) -0.0013(9) -0.0003(9) 0.0019(8)
F12 0.0419(8) 0.0255(6) 0.0432(7) -0.0050(6) -0.0210(7) -0.0020(5)
F13 0.0285(6) 0.0281(6) 0.0284(6) -0.0046(6) -0.0083(5) 0.0023(5)
N14 0.0115(8) 0.0231(8) 0.0205(8) -0.0001(7) 0.0010(6) -0.0029(7)
C15 0.0125(9) 0.0255(10) 0.0194(9) 0.0005(8) 0.0010(8) -0.0044(8)
C16 0.0208(10) 0.0213(10) 0.0211(10) -0.0061(8) -0.0003(8) -0.0011(7)
C17 0.0230(11) 0.0250(10) 0.0205(10) -0.0022(8) 0.0021(8) 0.0007(8)
C18 0.0307(13) 0.0265(11) 0.0318(11) -0.0008(9) -0.0013(9) 0.0058(9)
C19 0.0424(15) 0.0338(12) 0.0252(11) -0.0056(11) -0.0056(11) 0.0073(9)
C20 0.0481(17) 0.0428(14) 0.0209(11) -0.0061(12) 0.0047(10) 0.0016(9)
C21 0.0306(12) 0.0345(11) 0.0245(10) 0.0011(10) 0.0046(9) -0.0042(9)
C22 0.0216(11) 0.0231(10) 0.0255(10) 0.0016(9) -0.0010(9) -0.0047(8)
C23 0.0264(12) 0.0230(10) 0.0345(11) -0.0030(9) -0.0062(10) -0.0028(9)
N24 0.0110(8) 0.0228(8) 0.0196(8) 0.0011(7) -0.0008(6) -0.0019(6)
C25 0.0158(10) 0.0225(10) 0.0200(9) 0.0028(8) -0.0039(8) -0.0022(7)
C26 0.0201(11) 0.0234(10) 0.0183(9) 0.0040(8) -0.0035(8) 0.0018(7)
C27 0.0227(11) 0.0251(10) 0.0211(10) 0.0020(8) 0.0007(8) -0.0005(8)
C28 0.0245(11) 0.0306(11) 0.0245(10) -0.0009(9) -0.0009(9) 0.0034(8)
C29 0.0251(12) 0.0353(12) 0.0217(10) 0.0049(9) 0.0019(9) 0.0046(8)
C30 0.0386(14) 0.0326(12) 0.0208(10) 0.0085(10) 0.0034(10) -0.0032(8)
C31 0.0315(12) 0.0241(10) 0.0242(10) 0.0013(10) -0.0008(10) -0.0023(8)
C32 0.0240(11) 0.0255(11) 0.0249(10) -0.0023(9) -0.0023(9) -0.0036(8)
C33 0.0412(14) 0.0227(11) 0.0342(12) 0.0002(10) 0.0036(11) 0.0013(9)

loop_
_atom_type_symbol
_atom_type_scat_Cromer_Mann_a1
_atom_type_scat_Cromer_Mann_a2
_atom_type_scat_Cromer_Mann_a3
_atom_type_scat_Cromer_Mann_a4
_atom_type_scat_Cromer_Mann_b1
_atom_type_scat_Cromer_Mann_b2
_atom_type_scat_Cromer_Mann_b3
_atom_type_scat_Cromer_Mann_b4
_atom_type_scat_Cromer_Mann_c
_atom_type_scat_dispersion_real
_atom_type_scat_dispersion_imag
_atom_type_scat_source
C 2.3100 1.0200 1.5886 0.8650 20.8439 10.2075 0.5687 51.6512 0.2156 0.0181 0.0091 'International Tables Vol C 4.2.6.8 and 6.1.1.4'
H 0.4930 0.3229 0.1402 0.0408 10.5109 26.1257 3.1424 57.7998 0.0030 0.0000 0.0000 'International Tables Vol C 4.2.6.8 and 6.1.1.4'
O 3.0485 2.2868 1.5463 0.8670 13.2771 5.7011 0.3239 32.9089 0.2508 0.0492 0.0322 'International Tables Vol C 4.2.6.8 and 6.1.1.4'
P 6.4345 4.1791 1.7800 1.4908 1.9067 27.1570 0.5260 68.1645 1.1149 0.2955 0.4335 'International Tables Vol C 4.2.6.8 and 6.1.1.4'
F 3.5392 2.6412 1.5170 1.0243 10.2825 4.2944 0.2615 26.1476 0.2776 0.0727 0.0534 'International Tables Vol C 4.2.6.8 and 6.1.1.4'
N 12.2126 3.1322 2.0125 1.1663 0.0057 9.8933 28.9975 0.5826 -11.5290 0.0311 0.0180 'International Tables Vol C 4.2.6.8 and 6.1.1.4'

loop_
_geom_angle_atom_site_label_1
_geom_angle_atom_site_label_2
_geom_angle_atom_site_label_3
_geom_angle_site_symmetry_1
_geom_angle_site_symmetry_2
_geom_angle_site_symmetry_3
_geom_angle
_geom_angle_publ_flag
O2 P1 N3 . . . 102.99(8) yes
O2 P1 N14 . . . 115.18(8) yes
N3 P1 N14 . . . 110.60(9) yes
O2 P1 N24 . . . 117.08(8) yes
N3 P1 N24 . . . 108.47(8) yes
N14 P1 N24 . . . 102.52(8) yes
P1 N3 C4 . . . 123.32(14) yes
P1 N3 H31 . . . 117.1(11) no
C4 N3 H31 . . . 118.4(11) no
N3 C4 O5 . . . 122.30(18) no
N3 C4 C6 . . . 116.62(17) no
O5 C4 C6 . . . 121.04(17) no
C4 C6 C7 . . . 124.28(17) no
C4 C6 C11 . . . 120.24(18) no
C7 C6 C11 . . . 115.48(18) no
C6 C7 C8 . . . 123.28(19) no
C6 C7 F13 . . . 118.01(17) no
C8 C7 F13 . . . 118.67(19) no
C7 C8 C9 . . . 118.6(2) no
C7 C8 H81 . . . 119.0 no
C9 C8 H81 . . . 122.4 no
C8 C9 C10 . . . 120.58(19) no
C8 C9 H91 . . . 119.3 no
C10 C9 H91 . . . 120.1 no
C9 C10 C11 . . . 118.4(2) no
C9 C10 H101 . . . 121.2 no
C11 C10 H101 . . . 120.4 no
C6 C11 C10 . . . 123.6(2) no
C6 C11 F12 . . . 118.37(18) no
C10 C11 F12 . . . 117.96(19) no
P1 N14 C15 . . . 123.74(13) yes
P1 N14 H141 . . . 117.0(11) no
C15 N14 H141 . . . 115.3(11) no
N14 C15 C16 . . . 111.04(16) no
N14 C15 C22 . . . 113.06(16) no
C16 C15 C22 . . . 111.22(16) no
N14 C15 H151 . . . 107.0 no
C16 C15 H151 . . . 105.5 no
C22 C15 H151 . . . 108.6 no
C15 C16 C17 . . . 122.81(17) no
C15 C16 C21 . . . 118.77(19) no
C17 C16 C21 . . . 118.40(19) no
C16 C17 C18 . . . 120.60(19) no
C16 C17 H171 . . . 119.0 no
C18 C17 H171 . . . 120.4 no
C17 C18 C19 . . . 120.4(2) no
C17 C18 H181 . . . 120.3 no
C19 C18 H181 . . . 119.3 no
C18 C19 C20 . . . 119.4(2) no
C18 C19 H191 . . . 119.6 no
C20 C19 H191 . . . 120.9 no
C19 C20 C21 . . . 120.3(2) no
C19 C20 H201 . . . 120.2 no
C21 C20 H201 . . . 119.4 no
C16 C21 C20 . . . 120.9(2) no
C16 C21 H211 . . . 120.3 no
C20 C21 H211 . . . 118.8 no
C15 C22 C23 . . . 113.66(17) no
C15 C22 H222 . . . 108.9 no
C23 C22 H222 . . . 109.2 no
C15 C22 H221 . . . 108.8 no
C23 C22 H221 . . . 108.2 no
H222 C22 H221 . . . 108.0 no
C22 C23 H233 . . . 109.1 no
C22 C23 H232 . . . 110.4 no
H233 C23 H232 . . . 109.8 no
C22 C23 H231 . . . 110.7 no
H233 C23 H231 . . . 108.6 no
H232 C23 H231 . . . 108.2 no
P1 N24 C25 . . . 122.74(13) no
P1 N24 H241 . . . 119.9(11) no
C25 N24 H241 . . . 117.0(11) no
N24 C25 C26 . . . 110.68(15) no
N24 C25 C32 . . . 111.00(16) no
C26 C25 C32 . . . 115.55(16) no
N24 C25 H251 . . . 104.4 no
C26 C25 H251 . . . 108.1 no
C32 C25 H251 . . . 106.4 no
C25 C26 C27 . . . 119.53(17) no
C25 C26 C31 . . . 122.65(18) no
C27 C26 C31 . . . 117.72(19) no
C26 C27 C28 . . . 121.35(19) no
C26 C27 H271 . . . 119.0 no
C28 C27 H271 . . . 119.7 no
C27 C28 C29 . . . 120.1(2) no
C27 C28 H281 . . . 119.4 no
C29 C28 H281 . . . 120.5 no
C28 C29 C30 . . . 119.3(2) no
C28 C29 H291 . . . 119.7 no
C30 C29 H291 . . . 120.9 no
C29 C30 C31 . . . 120.6(2) no
C29 C30 H301 . . . 120.4 no
C31 C30 H301 . . . 119.0 no
C26 C31 C30 . . . 120.9(2) no
C26 C31 H311 . . . 119.0 no
C30 C31 H311 . . . 120.0 no
C25 C32 C33 . . . 114.71(18) no
C25 C32 H321 . . . 105.3 no
C33 C32 H321 . . . 110.3 no
C25 C32 H322 . . . 111.3 no
C33 C32 H322 . . . 109.1 no
H321 C32 H322 . . . 105.7 no
C32 C33 H332 . . . 112.9 no
C32 C33 H331 . . . 108.2 no
H332 C33 H331 . . . 108.4 no
C32 C33 H333 . . . 111.6 no
H332 C33 H333 . . . 107.5 no
H331 C33 H333 . . . 108.0 no

loop_
_geom_bond_atom_site_label_1
_geom_bond_atom_site_label_2
_geom_bond_site_symmetry_1
_geom_bond_site_symmetry_2
_geom_bond_distance
_geom_bond_publ_flag
P1 O2 . . 1.4823(14) yes
P1 N3 . . 1.7107(16) yes
P1 N14 . . 1.6221(16) yes
P1 N24 . . 1.6173(16) yes
N3 C4 . . 1.360(3) yes
N3 H31 . . 0.861(16) no
C4 O5 . . 1.225(3) yes
C4 C6 . . 1.504(3) no
C6 C7 . . 1.389(3) no
C6 C11 . . 1.387(3) yes
C7 C8 . . 1.375(3) yes
C7 F13 . . 1.349(2) yes
C8 C9 . . 1.385(3) yes
C8 H81 . . 0.933 no
C9 C10 . . 1.385(3) no
C9 H91 . . 0.962 no
C10 C11 . . 1.375(3) no
C10 H101 . . 0.948 no
C11 F12 . . 1.348(3) no
N14 C15 . . 1.471(2) yes
N14 H141 . . 0.836(16) no
C15 C16 . . 1.532(3) no
C15 C22 . . 1.536(3) no
C15 H151 . . 0.988 no
C16 C17 . . 1.387(3) no
C16 C21 . . 1.395(3) no
C17 C18 . . 1.396(3) no
C17 H171 . . 0.938 no
C18 C19 . . 1.380(3) no
C18 H181 . . 0.933 no
C19 C20 . . 1.384(4) no
C19 H191 . . 0.948 no
C20 C21 . . 1.385(3) no
C20 H201 . . 0.932 no
C21 H211 . . 0.954 no
C22 C23 . . 1.519(3) no
C22 H222 . . 0.984 no
C22 H221 . . 0.958 no
C23 H233 . . 0.969 no
C23 H232 . . 0.965 no
C23 H231 . . 0.979 no
N24 C25 . . 1.475(2) yes
N24 H241 . . 0.849(16) no
C25 C26 . . 1.529(3) no
C25 C32 . . 1.539(3) no
C25 H251 . . 0.993 no
C26 C27 . . 1.388(3) no
C26 C31 . . 1.396(3) no
C27 C28 . . 1.390(3) no
C27 H271 . . 0.936 no
C28 C29 . . 1.381(3) no
C28 H281 . . 0.940 no
C29 C30 . . 1.380(3) no
C29 H291 . . 0.963 no
C30 C31 . . 1.384(3) no
C30 H301 . . 0.936 no
C31 H311 . . 0.953 no
C32 C33 . . 1.526(3) no
C32 H321 . . 0.988 no
C32 H322 . . 0.974 no
C33 H332 . . 0.962 no
C33 H331 . . 0.965 no
C33 H333 . . 0.989 no

loop_
_geom_hbond_atom_site_label_D
_geom_hbond_atom_site_label_H
_geom_hbond_atom_site_label_A
_geom_hbond_site_symmetry_D
_geom_hbond_site_symmetry_H
_geom_hbond_site_symmetry_A
_geom_hbond_distance_DH
_geom_hbond_distance_HA
_geom_hbond_distance_DA
_geom_hbond_angle_DHA
_geom_hbond_publ_flag
C10 H101 O2 . . 3_556 0.95 2.52 3.330(3) 144 yes
C27 H271 O5 . . . 0.94 2.59 3.512(3) 168 yes
N3 H31 O5 . . 1_455 0.861 2.063 2.923(3) 178.6(15) yes
N14 H141 O2 . . 1_655 0.836 2.135 2.911(3) 154.4(18) yes
N24 H241 O2 . . 1_655 0.849 2.258 3.039(3) 152.9(14) yes
C28 H281 F13 . . 1_655 0.94 2.53 3.213(2) 129.45(13) yes
C17 H171 O2 . . 1_655 0.94 2.68 3.566(2) 157.52(13) yes

_cod_database_fobs_code 2022347
